data_2240557
loop_
_publ_author_name
'Viger-Gravel, Jasmine'
'Korobkov, Ilia'
'Bryce, David L.'

_publ_section_title
;
 Crystal structure of tetrabutylammonium
 bromide--1,2-diiodo-3,4,5,6-tetrafluorobenzene--dichloromethane (2/2/1)
;
_journal_issue 5
_journal_name_full 'Acta Crystallographica Section E'
_journal_page_first o286
_journal_page_last o287
_journal_paper_doi 10.1107/S2056989015006593
_journal_volume 71
_journal_year 2015
_chemical_formula_iupac '2C16 H36 N +, 2Br -, 2C6 F4 I2, C1 H2 Cl2'
_chemical_formula_moiety '2C16 H36 N +, 2Br -, 2C6 F4 I2, C1 H2 Cl2'
_chemical_formula_sum 'C45 H74 Br2 Cl2 F8 I4 N2'
_chemical_formula_weight 1533.38
_chemical_name_common
;
Tetrabutylammonium bromide--\
1,2-diiodo-3,4,5,6-tetrafluorobenzene--dichloromethane (2/2/1)
;
_chemical_name_systematic 'Tetrabutylammonium bromide--1,2-diiodo-3,4,5,6-tetrafluorobenzene--dichloromethane (2/2/1)'
_space_group_crystal_system triclinic
_space_group_IT_number 2
_space_group_name_Hall '-P 1'
_space_group_name_H-M_alt 'P -1'
_symmetry_space_group_name_Hall '-P 1'
_symmetry_space_group_name_H-M 'P -1'
_atom_sites_solution_hydrogens geom
_audit_creation_method SHELXL-2013
_cell_angle_alpha 66.6680(10)
_cell_angle_beta 84.6540(10)
_cell_angle_gamma 80.8420(10)
_cell_formula_units_Z 2
_cell_length_a 13.1654(3)
_cell_length_b 15.0483(3)
_cell_length_c 16.2559(4)
_cell_measurement_reflns_used 9968
_cell_measurement_temperature 200(2)
_cell_measurement_theta_max 28.34
_cell_measurement_theta_min 2.75
_cell_volume 2917.90(12)
_computing_cell_refinement
;
APEX2 and SAINT Bruker (2005)
;
_computing_data_collection
;
APEX2, Bruker (2005)
;
_computing_data_reduction
;
SAINT and XPREP Bruker (2005)
;
_computing_molecular_graphics
;
SHELXTL (Sheldrick, 2008)
;
_computing_publication_material
;
SHELXTL (Sheldrick, 2008)
;
_computing_structure_refinement
;
SHELXL2013 (Sheldrick, 2015)
;
_computing_structure_solution
;
SHELXS03 (Sheldrick, 2008)
;
_diffrn_ambient_temperature 200(2)
_diffrn_measured_fraction_theta_full 0.998
_diffrn_measured_fraction_theta_max 0.992
_diffrn_measurement_device_type 'Bruker APEXII CCD'
_diffrn_measurement_method '\f and \w scans'
_diffrn_radiation_type MoK\a
_diffrn_radiation_wavelength 0.71073
_diffrn_reflns_av_R_equivalents 0.0223
_diffrn_reflns_limit_h_max 17
_diffrn_reflns_limit_h_min -17
_diffrn_reflns_limit_k_max 20
_diffrn_reflns_limit_k_min -20
_diffrn_reflns_limit_l_max 21
_diffrn_reflns_limit_l_min -21
_diffrn_reflns_number 42707
_diffrn_reflns_theta_full 25.242
_diffrn_reflns_theta_max 28.346
_diffrn_reflns_theta_min 2.044
_exptl_absorpt_coefficient_mu 3.653
_exptl_absorpt_correction_T_max 0.7457
_exptl_absorpt_correction_T_min 0.5341
_exptl_absorpt_correction_type multi-scan
_exptl_absorpt_process_details
;
(SADABS; Bruker, 2009)
;
_exptl_crystal_colour colourless
_exptl_crystal_density_diffrn 1.745
_exptl_crystal_description block
_exptl_crystal_F_000 1492
_exptl_crystal_size_max 0.240
_exptl_crystal_size_mid 0.240
_exptl_crystal_size_min 0.120
_refine_diff_density_max 0.985
_refine_diff_density_min -0.985
_refine_ls_extinction_method none
_refine_ls_goodness_of_fit_ref 1.024
_refine_ls_hydrogen_treatment constr
_refine_ls_matrix_type full
_refine_ls_number_parameters 568
_refine_ls_number_reflns 14456
_refine_ls_number_restraints 0
_refine_ls_restrained_S_all 1.024
_refine_ls_R_factor_all 0.0322
_refine_ls_R_factor_gt 0.0237
_refine_ls_shift/su_max 0.002
_refine_ls_shift/su_mean 0.000
_refine_ls_structure_factor_coef Fsqd
_refine_ls_weighting_details 'w=1/[\s^2^(Fo^2^)+(0.0216P)^2^+2.2414P] where P=(Fo^2^+2Fc^2^)/3'
_refine_ls_weighting_scheme calc
_refine_ls_wR_factor_gt 0.0533
_refine_ls_wR_factor_ref 0.0569
_reflns_number_gt 12211
_reflns_number_total 14456
_reflns_threshold_expression 'I > 2\s(I)'
_cod_data_source_file gw2150sup1.cf
_cod_data_source_block I
_cod_database_code 2240557
_cod_database_fobs_code 2240557
_shelx_space_group_comment
;
The symmetry employed for this shelxl refinement is uniquely defined
by the following loop, which should always be used as a source of
symmetry information in preference to the above space-group names.
They are only intended as comments.
;
_shelx_estimated_absorpt_t_min 0.474
_shelx_estimated_absorpt_t_max 0.668
_shelxl_version_number .2013

loop_
_space_group_symop_operation_xyz
'x, y, z'
'-x, -y, -z'

loop_
_atom_site_type_symbol
_atom_site_label
_atom_site_fract_x
_atom_site_fract_y
_atom_site_fract_z
_atom_site_U_iso_or_equiv
_atom_site_adp_type
_atom_site_calc_flag
_atom_site_occupancy
I I1 0.24735(2) 0.72180(2) 0.14178(2) 0.04521(5) Uani d 1
I I2 0.01151(2) 0.59950(2) 0.19674(2) 0.03492(4) Uani d 1
I I3 0.70784(2) -0.18215(2) 0.37143(2) 0.03702(4) Uani d 1
I I4 0.44346(2) -0.05201(2) 0.31053(2) 0.03407(4) Uani d 1
Br Br1 0.28482(2) 0.88557(2) 0.21586(2) 0.04897(7) Uani d 1
Br Br2 0.81851(2) 0.63216(2) 0.32589(2) 0.03880(6) Uani d 1
F F1 0.03880(12) 0.46121(11) 0.09146(11) 0.0500(4) Uani d 1
F F2 0.17634(14) 0.43539(12) -0.03182(12) 0.0566(4) Uani d 1
F F3 0.34622(15) 0.52720(15) -0.07434(13) 0.0693(5) Uani d 1
F F4 0.37602(14) 0.64816(16) 0.00315(14) 0.0698(5) Uani d 1
F F5 0.42205(13) 0.12714(11) 0.36785(11) 0.0526(4) Uani d 1
F F6 0.55057(16) 0.19756(12) 0.43805(12) 0.0635(5) Uani d 1
F F7 0.74257(15) 0.10137(13) 0.48392(12) 0.0594(5) Uani d 1
F F8 0.80628(12) -0.06286(13) 0.45697(12) 0.0572(4) Uani d 1
N N1 0.91649(15) 0.31256(13) 0.48925(12) 0.0302(4) Uani d 1
N N2 0.68646(16) 0.83381(15) 0.02856(14) 0.0387(5) Uani d 1
C C1 0.2196(2) 0.62142(19) 0.08822(17) 0.0392(5) Uani d 1
C C2 0.13221(19) 0.57390(17) 0.11037(16) 0.0350(5) Uani d 1
C C3 0.12048(19) 0.51035(18) 0.07065(17) 0.0383(5) Uani d 1
C C4 0.1907(2) 0.49549(19) 0.00793(18) 0.0429(6) Uani d 1
C C5 0.2762(2) 0.5427(2) -0.01434(19) 0.0483(6) Uani d 1
C C6 0.2901(2) 0.6044(2) 0.02608(19) 0.0468(6) Uani d 1
C C7 0.54822(19) -0.00556(17) 0.37100(15) 0.0329(5) Uani d 1
C C8 0.64711(19) -0.05500(17) 0.39466(15) 0.0334(5) Uani d 1
C C9 0.7104(2) -0.01755(19) 0.43258(18) 0.0408(6) Uani d 1
C C10 0.6785(2) 0.06638(19) 0.44735(17) 0.0438(6) Uani d 1
C C11 0.5823(2) 0.11516(18) 0.42431(17) 0.0437(6) Uani d 1
C C12 0.5173(2) 0.07841(17) 0.38746(16) 0.0385(5) Uani d 1
C C13 0.94820(19) 0.21590(16) 0.56604(16) 0.0336(5) Uani d 1
H H13A 1.0118 0.1833 0.5469 0.040 Uiso calc 1
H H13B 0.8937 0.1738 0.5766 0.040 Uiso calc 1
C C14 0.9674(2) 0.22143(17) 0.65406(17) 0.0369(5) Uani d 1
H H14A 0.9033 0.2498 0.6766 0.044 Uiso calc 1
H H14B 1.0207 0.2644 0.6449 0.044 Uiso calc 1
C C15 1.0030(2) 0.11948(17) 0.72286(17) 0.0389(5) Uani d 1
H H15A 0.9492 0.0770 0.7321 0.047 Uiso calc 1
H H15B 1.0663 0.0910 0.6995 0.047 Uiso calc 1
C C16 1.0244(2) 0.1222(2) 0.81190(19) 0.0517(7) Uani d 1
H H16A 1.0463 0.0557 0.8546 0.077 Uiso calc 1
H H16B 0.9617 0.1500 0.8354 0.077 Uiso calc 1
H H16C 1.0791 0.1626 0.8033 0.077 Uiso calc 1
C C17 0.81947(19) 0.36712(16) 0.51409(16) 0.0339(5) Uani d 1
H H17A 0.8322 0.3769 0.5688 0.041 Uiso calc 1
H H17B 0.8065 0.4325 0.4653 0.041 Uiso calc 1
C C18 0.7229(2) 0.31889(19) 0.53080(19) 0.0430(6) Uani d 1
H H18A 0.7310 0.2568 0.5842 0.052 Uiso calc 1
H H18B 0.7115 0.3038 0.4786 0.052 Uiso calc 1
C C19 0.6312(2) 0.3865(2) 0.5458(2) 0.0548(7) Uani d 1
H H19A 0.6358 0.3885 0.6054 0.066 Uiso calc 1
H H19B 0.6347 0.4533 0.5002 0.066 Uiso calc 1
C C20 0.5300(2) 0.3569(2) 0.5408(3) 0.0623(8) Uani d 1
H H20A 0.4745 0.4035 0.5510 0.093 Uiso calc 1
H H20B 0.5251 0.2915 0.5867 0.093 Uiso calc 1
H H20C 0.5240 0.3564 0.4814 0.093 Uiso calc 1
C C21 0.99919(19) 0.38009(17) 0.46600(16) 0.0351(5) Uani d 1
H H21A 0.9698 0.4457 0.4245 0.042 Uiso calc 1
H H21B 1.0157 0.3861 0.5216 0.042 Uiso calc 1
C C22 1.0985(2) 0.34942(19) 0.42390(18) 0.0403(6) Uani d 1
H H22A 1.1265 0.2818 0.4621 0.048 Uiso calc 1
H H22B 1.0851 0.3508 0.3644 0.048 Uiso calc 1
C C23 1.1766(2) 0.4183(2) 0.41343(18) 0.0458(6) Uani d 1
H H23A 1.1958 0.4106 0.4736 0.055 Uiso calc 1
H H23B 1.1446 0.4865 0.3822 0.055 Uiso calc 1
C C24 1.2730(3) 0.3988(3) 0.3611(3) 0.0737(10) Uani d 1
H H24A 1.3207 0.4447 0.3559 0.111 Uiso calc 1
H H24B 1.2546 0.4074 0.3011 0.111 Uiso calc 1
H H24C 1.3060 0.3318 0.3925 0.111 Uiso calc 1
C C25 0.89861(19) 0.28809(17) 0.41017(15) 0.0336(5) Uani d 1
H H25A 0.9643 0.2562 0.3934 0.040 Uiso calc 1
H H25B 0.8488 0.2402 0.4293 0.040 Uiso calc 1
C C26 0.8586(2) 0.37464(19) 0.32801(17) 0.0445(6) Uani d 1
H H26A 0.9047 0.4255 0.3113 0.053 Uiso calc 1
H H26B 0.7894 0.4028 0.3422 0.053 Uiso calc 1
C C27 0.8526(3) 0.3456(2) 0.24908(19) 0.0537(7) Uani d 1
H H27A 0.8369 0.4056 0.1948 0.064 Uiso calc 1
H H27B 0.9209 0.3127 0.2386 0.064 Uiso calc 1
C C28 0.7739(4) 0.2797(3) 0.2609(2) 0.0872(14) Uani d 1
H H28A 0.7751 0.2644 0.2075 0.131 Uiso calc 1
H H28B 0.7054 0.3123 0.2693 0.131 Uiso calc 1
H H28C 0.7895 0.2191 0.3136 0.131 Uiso calc 1
C C29 0.6285(2) 0.8347(2) -0.04838(18) 0.0444(6) Uani d 1
H H29A 0.5544 0.8540 -0.0384 0.053 Uiso calc 1
H H29B 0.6514 0.8860 -0.1043 0.053 Uiso calc 1
C C30 0.6398(2) 0.7404(2) -0.06305(18) 0.0450(6) Uani d 1
H H30A 0.6202 0.6872 -0.0072 0.054 Uiso calc 1
H H30B 0.7124 0.7228 -0.0790 0.054 Uiso calc 1
C C31 0.5710(2) 0.7528(2) -0.13814(19) 0.0513(7) Uani d 1
H H31A 0.4987 0.7708 -0.1215 0.062 Uiso calc 1
H H31B 0.5903 0.8072 -0.1932 0.062 Uiso calc 1
C C32 0.5780(3) 0.6617(3) -0.1580(2) 0.0667(9) Uani d 1
H H32A 0.5316 0.6739 -0.2062 0.100 Uiso calc 1
H H32B 0.5582 0.6076 -0.1040 0.100 Uiso calc 1
H H32C 0.6489 0.6447 -0.1768 0.100 Uiso calc 1
C C33 0.80217(19) 0.81006(19) 0.01584(18) 0.0413(6) Uani d 1
H H33A 0.8166 0.7431 0.0168 0.050 Uiso calc 1
H H33B 0.8360 0.8098 0.0678 0.050 Uiso calc 1
C C34 0.8511(2) 0.8777(2) -0.0685(2) 0.0566(8) Uani d 1
H H34A 0.8227 0.8742 -0.1213 0.068 Uiso calc 1
H H34B 0.8340 0.9457 -0.0723 0.068 Uiso calc 1
C C35 0.9686(2) 0.8509(2) -0.0705(3) 0.0621(8) Uani d 1
H H35A 0.9985 0.9031 -0.1214 0.075 Uiso calc 1
H H35B 0.9956 0.8485 -0.0146 0.075 Uiso calc 1
C C36 1.0036(3) 0.7566(3) -0.0790(2) 0.0651(9) Uani d 1
H H36A 1.0789 0.7439 -0.0787 0.098 Uiso calc 1
H H36B 0.9800 0.7591 -0.1355 0.098 Uiso calc 1
H H36C 0.9749 0.7042 -0.0287 0.098 Uiso calc 1
C C37 0.6580(2) 0.93582(19) 0.02917(18) 0.0426(6) Uani d 1
H H37A 0.6677 0.9840 -0.0326 0.051 Uiso calc 1
H H37B 0.5839 0.9442 0.0458 0.051 Uiso calc 1
C C38 0.7171(2) 0.9601(2) 0.0910(2) 0.0497(7) Uani d 1
H H38A 0.7891 0.9661 0.0679 0.060 Uiso calc 1
H H38B 0.7184 0.9069 0.1513 0.060 Uiso calc 1
C C39 0.6675(2) 1.0547(2) 0.0975(2) 0.0508(7) Uani d 1
H H39A 0.6566 1.1049 0.0362 0.061 Uiso calc 1
H H39B 0.5991 1.0451 0.1281 0.061 Uiso calc 1
C C40 0.7296(3) 1.0921(3) 0.1474(3) 0.0656(9) Uani d 1
H H40A 0.6921 1.1525 0.1505 0.098 Uiso calc 1
H H40B 0.7961 1.1053 0.1158 0.098 Uiso calc 1
H H40C 0.7409 1.0429 0.2082 0.098 Uiso calc 1
C C41 0.6578(2) 0.7557(2) 0.11715(17) 0.0447(6) Uani d 1
H H41A 0.6830 0.6911 0.1149 0.054 Uiso calc 1
H H41B 0.6947 0.7609 0.1651 0.054 Uiso calc 1
C C42 0.5454(2) 0.7588(3) 0.1429(2) 0.0557(8) Uani d 1
H H42A 0.5070 0.7522 0.0965 0.067 Uiso calc 1
H H42B 0.5187 0.8224 0.1469 0.067 Uiso calc 1
C C43 0.5291(3) 0.6755(3) 0.2335(2) 0.0658(9) Uani d 1
H H43A 0.5746 0.6788 0.2772 0.079 Uiso calc 1
H H43B 0.4572 0.6863 0.2549 0.079 Uiso calc 1
C C44 0.5493(4) 0.5770(3) 0.2329(3) 0.1005(15) Uani d 1
H H44A 0.5379 0.5288 0.2936 0.151 Uiso calc 1
H H44B 0.6207 0.5647 0.2129 0.151 Uiso calc 1
H H44C 0.5026 0.5717 0.1920 0.151 Uiso calc 1
C C45 0.8462(3) 0.9249(3) 0.6717(3) 0.0774(11) Uani d 1
H H45A 0.8378 0.9523 0.7185 0.093 Uiso calc 1
H H45B 0.7938 0.9625 0.6264 0.093 Uiso calc 1
Cl Cl1 0.96601(9) 0.93975(8) 0.62159(9) 0.0951(4) Uani d 1
Cl Cl2 0.82419(9) 0.80409(9) 0.71994(8) 0.0888(3) Uani d 1

loop_
_atom_site_aniso_label
_atom_site_aniso_U_11
_atom_site_aniso_U_22
_atom_site_aniso_U_33
_atom_site_aniso_U_12
_atom_site_aniso_U_13
_atom_site_aniso_U_23
I1 0.03980(9) 0.05145(10) 0.05094(10) -0.01695(7) 0.00179(7) -0.02342(8)
I2 0.03671(8) 0.03464(8) 0.03288(8) -0.00851(6) 0.00126(6) -0.01166(6)
I3 0.03450(8) 0.03702(8) 0.04262(9) -0.00278(6) -0.00354(6) -0.01896(7)
I4 0.03396(8) 0.03321(7) 0.03537(8) -0.00373(6) -0.00246(6) -0.01365(6)
Br1 0.04762(15) 0.04415(14) 0.05824(17) -0.00928(12) -0.01439(13) -0.01921(13)
Br2 0.04265(14) 0.03591(12) 0.03926(13) -0.00107(10) -0.00096(10) -0.01773(10)
F1 0.0502(9) 0.0472(9) 0.0607(10) -0.0161(7) 0.0022(8) -0.0267(8)
F2 0.0659(11) 0.0518(9) 0.0629(11) 0.0038(8) -0.0069(9) -0.0369(9)
F3 0.0623(12) 0.0857(14) 0.0656(12) -0.0023(10) 0.0197(9) -0.0428(11)
F4 0.0482(10) 0.0924(14) 0.0811(13) -0.0296(10) 0.0273(9) -0.0455(12)
F5 0.0615(10) 0.0444(8) 0.0529(10) 0.0109(7) -0.0088(8) -0.0251(7)
F6 0.1002(15) 0.0406(9) 0.0601(11) -0.0073(9) -0.0051(10) -0.0307(8)
F7 0.0777(12) 0.0600(10) 0.0569(10) -0.0328(9) -0.0055(9) -0.0305(9)
F8 0.0427(9) 0.0709(11) 0.0721(12) -0.0089(8) -0.0122(8) -0.0397(10)
N1 0.0384(11) 0.0249(8) 0.0298(10) -0.0065(8) 0.0003(8) -0.0128(7)
N2 0.0352(11) 0.0435(11) 0.0329(11) 0.0073(9) -0.0077(8) -0.0135(9)
C1 0.0386(13) 0.0418(13) 0.0379(13) -0.0072(10) -0.0002(10) -0.0156(11)
C2 0.0347(12) 0.0338(11) 0.0327(12) -0.0040(9) 0.0000(10) -0.0094(10)
C3 0.0371(13) 0.0334(12) 0.0420(14) -0.0015(10) -0.0053(11) -0.0126(10)
C4 0.0492(15) 0.0374(13) 0.0424(14) 0.0044(11) -0.0077(12) -0.0182(11)
C5 0.0466(16) 0.0520(16) 0.0424(15) 0.0030(12) 0.0055(12) -0.0194(13)
C6 0.0385(14) 0.0522(16) 0.0479(16) -0.0098(12) 0.0067(12) -0.0180(13)
C7 0.0398(13) 0.0323(11) 0.0285(11) -0.0077(10) 0.0013(9) -0.0133(9)
C8 0.0393(13) 0.0325(11) 0.0315(12) -0.0092(10) 0.0016(10) -0.0148(9)
C9 0.0413(14) 0.0446(14) 0.0391(13) -0.0116(11) 0.0003(11) -0.0172(11)
C10 0.0611(17) 0.0429(14) 0.0353(13) -0.0238(13) 0.0012(12) -0.0179(11)
C11 0.0699(19) 0.0314(12) 0.0328(13) -0.0113(12) 0.0031(12) -0.0151(10)
C12 0.0497(15) 0.0326(12) 0.0309(12) -0.0029(11) 0.0011(10) -0.0115(10)
C13 0.0415(13) 0.0232(10) 0.0360(12) -0.0028(9) -0.0038(10) -0.0114(9)
C14 0.0420(13) 0.0288(11) 0.0397(13) -0.0023(10) -0.0081(11) -0.0126(10)
C15 0.0375(13) 0.0316(11) 0.0444(14) -0.0035(10) -0.0056(11) -0.0109(10)
C16 0.0633(19) 0.0399(14) 0.0478(16) 0.0004(13) -0.0224(14) -0.0111(12)
C17 0.0430(13) 0.0269(10) 0.0333(12) -0.0016(9) 0.0005(10) -0.0146(9)
C18 0.0451(15) 0.0359(12) 0.0485(15) -0.0038(11) 0.0050(12) -0.0188(11)
C19 0.0519(17) 0.0463(15) 0.0639(19) -0.0016(13) 0.0139(14) -0.0242(14)
C20 0.0519(18) 0.0566(18) 0.076(2) 0.0023(14) 0.0054(16) -0.0281(17)
C21 0.0461(14) 0.0296(11) 0.0352(12) -0.0133(10) 0.0016(10) -0.0161(10)
C22 0.0419(14) 0.0409(13) 0.0433(14) -0.0118(11) -0.0003(11) -0.0194(11)
C23 0.0490(16) 0.0524(15) 0.0399(14) -0.0205(13) -0.0037(12) -0.0166(12)
C24 0.056(2) 0.100(3) 0.074(2) -0.034(2) 0.0123(17) -0.038(2)
C25 0.0423(13) 0.0328(11) 0.0325(12) -0.0110(10) 0.0009(10) -0.0181(10)
C26 0.0639(18) 0.0395(13) 0.0329(13) -0.0169(12) -0.0028(12) -0.0131(11)
C27 0.072(2) 0.0612(18) 0.0331(14) -0.0214(16) 0.0030(13) -0.0207(13)
C28 0.132(4) 0.093(3) 0.053(2) -0.062(3) -0.013(2) -0.026(2)
C29 0.0418(14) 0.0528(15) 0.0347(13) 0.0069(12) -0.0113(11) -0.0157(12)
C30 0.0450(15) 0.0517(15) 0.0356(13) 0.0007(12) -0.0046(11) -0.0161(12)
C31 0.0551(17) 0.0572(17) 0.0408(15) -0.0060(14) -0.0102(13) -0.0169(13)
C32 0.075(2) 0.075(2) 0.062(2) -0.0110(18) -0.0065(17) -0.0371(18)
C33 0.0327(13) 0.0423(13) 0.0429(14) 0.0074(10) -0.0051(11) -0.0140(11)
C34 0.0508(17) 0.0497(16) 0.0546(18) 0.0076(13) 0.0063(14) -0.0119(14)
C35 0.0478(17) 0.0564(18) 0.076(2) -0.0086(14) 0.0156(16) -0.0225(17)
C36 0.056(2) 0.068(2) 0.063(2) 0.0088(16) 0.0014(16) -0.0234(17)
C37 0.0373(13) 0.0464(14) 0.0414(14) 0.0091(11) -0.0077(11) -0.0183(12)
C38 0.0478(16) 0.0523(16) 0.0492(16) 0.0066(13) -0.0120(13) -0.0226(13)
C39 0.0463(16) 0.0487(15) 0.0551(17) -0.0009(12) 0.0016(13) -0.0206(13)
C40 0.066(2) 0.0583(19) 0.080(2) -0.0045(16) -0.0077(18) -0.0354(18)
C41 0.0383(14) 0.0573(16) 0.0324(13) -0.0026(12) -0.0042(10) -0.0119(12)
C42 0.0429(16) 0.074(2) 0.0429(16) -0.0010(14) 0.0027(12) -0.0188(15)
C43 0.0457(18) 0.102(3) 0.0432(17) -0.0143(18) 0.0068(13) -0.0208(18)
C44 0.089(3) 0.089(3) 0.095(3) -0.019(2) 0.030(3) -0.010(3)
C45 0.096(3) 0.073(2) 0.057(2) 0.016(2) 0.0007(19) -0.0295(18)
Cl1 0.0980(8) 0.0768(6) 0.1320(10) -0.0225(6) 0.0321(7) -0.0670(7)
Cl2 0.0813(7) 0.1009(8) 0.1077(8) -0.0284(6) 0.0117(6) -0.0625(7)

loop_
_atom_type_symbol
_atom_type_description
_atom_type_scat_dispersion_real
_atom_type_scat_dispersion_imag
_atom_type_scat_source
C C 0.0033 0.0016 'International Tables Vol C Tables 4.2.6.8 and 6.1.1.4'
H H 0.0000 0.0000 'International Tables Vol C Tables 4.2.6.8 and 6.1.1.4'
N N 0.0061 0.0033 'International Tables Vol C Tables 4.2.6.8 and 6.1.1.4'
F F 0.0171 0.0103 'International Tables Vol C Tables 4.2.6.8 and 6.1.1.4'
Cl Cl 0.1484 0.1585 'International Tables Vol C Tables 4.2.6.8 and 6.1.1.4'
Br Br -0.2901 2.4595 'International Tables Vol C Tables 4.2.6.8 and 6.1.1.4'
I I -0.4742 1.8119 'International Tables Vol C Tables 4.2.6.8 and 6.1.1.4'

loop_
_geom_angle_atom_site_label_1
_geom_angle_atom_site_label_2
_geom_angle_atom_site_label_3
_geom_angle
C17 N1 C13 111.15(18)
C17 N1 C25 110.59(18)
C13 N1 C25 106.52(16)
C17 N1 C21 106.23(17)
C13 N1 C21 111.40(18)
C25 N1 C21 111.01(17)
C33 N2 C29 111.5(2)
C33 N2 C41 105.38(18)
C29 N2 C41 111.8(2)
C33 N2 C37 111.4(2)
C29 N2 C37 105.28(18)
C41 N2 C37 111.6(2)
C6 C1 C2 118.5(2)
C6 C1 I1 118.13(19)
C2 C1 I1 123.34(19)
C3 C2 C1 118.9(2)
C3 C2 I2 117.59(18)
C1 C2 I2 123.40(18)
F1 C3 C2 121.0(2)
F1 C3 C4 117.2(2)
C2 C3 C4 121.7(2)
F2 C4 C5 119.9(2)
F2 C4 C3 120.8(3)
C5 C4 C3 119.3(2)
F3 C5 C4 119.8(3)
F3 C5 C6 120.7(3)
C4 C5 C6 119.6(3)
F4 C6 C5 117.6(3)
F4 C6 C1 120.5(3)
C5 C6 C1 121.9(3)
C12 C7 C8 118.6(2)
C12 C7 I4 118.16(18)
C8 C7 I4 123.29(17)
C9 C8 C7 118.7(2)
C9 C8 I3 117.76(19)
C7 C8 I3 123.47(16)
F8 C9 C10 117.4(2)
F8 C9 C8 121.0(2)
C10 C9 C8 121.7(3)
C11 C10 C9 120.0(2)
C11 C10 F7 119.9(2)
C9 C10 F7 120.1(3)
F6 C11 C10 120.5(2)
F6 C11 C12 120.2(3)
C10 C11 C12 119.3(2)
F5 C12 C7 120.7(2)
F5 C12 C11 117.6(2)
C7 C12 C11 121.7(2)
N1 C13 C14 116.31(18)
C13 C14 C15 110.04(19)
C16 C15 C14 111.6(2)
C18 C17 N1 116.13(18)
C17 C18 C19 109.8(2)
C20 C19 C18 113.7(3)
C22 C21 N1 116.31(18)
C23 C22 C21 110.0(2)
C22 C23 C24 112.3(3)
C26 C25 N1 114.90(19)
C25 C26 C27 111.6(2)
C28 C27 C26 114.6(3)
C30 C29 N2 116.9(2)
C29 C30 C31 109.6(2)
C32 C31 C30 113.3(3)
N2 C33 C34 116.3(2)
C35 C34 C33 111.4(2)
C36 C35 C34 114.1(3)
C38 C37 N2 116.5(2)
C37 C38 C39 110.2(2)
C40 C39 C38 113.8(3)
C42 C41 N2 116.1(2)
C41 C42 C43 109.7(2)
C44 C43 C42 115.3(3)
Cl2 C45 Cl1 113.4(2)

loop_
_geom_bond_atom_site_label_1
_geom_bond_atom_site_label_2
_geom_bond_distance
I1 C1 2.109(3)
I2 C2 2.112(2)
I3 C8 2.115(2)
I4 C7 2.112(2)
F1 C3 1.344(3)
F2 C4 1.346(3)
F3 C5 1.342(3)
F4 C6 1.348(3)
F5 C12 1.345(3)
F6 C11 1.341(3)
F7 C10 1.351(3)
F8 C9 1.349(3)
N1 C17 1.517(3)
N1 C13 1.521(3)
N1 C25 1.517(3)
N1 C21 1.527(3)
N2 C33 1.522(3)
N2 C29 1.520(3)
N2 C41 1.516(3)
N2 C37 1.525(3)
C1 C6 1.379(4)
C1 C2 1.395(3)
C2 C3 1.382(3)
C3 C4 1.372(4)
C4 C5 1.371(4)
C5 C6 1.373(4)
C7 C12 1.385(3)
C7 C8 1.398(3)
C8 C9 1.383(3)
C9 C10 1.372(4)
C10 C11 1.362(4)
C11 C12 1.381(4)
C13 C14 1.512(3)
C14 C15 1.528(3)
C15 C16 1.517(4)
C17 C18 1.513(4)
C18 C19 1.517(4)
C19 C20 1.489(4)
C21 C22 1.510(4)
C22 C23 1.526(3)
C23 C24 1.515(4)
C25 C26 1.514(3)
C26 C27 1.522(4)
C27 C28 1.495(4)
C29 C30 1.512(4)
C30 C31 1.522(4)
C31 C32 1.515(4)
C33 C34 1.507(4)
C34 C35 1.537(4)
C35 C36 1.477(5)
C37 C38 1.509(4)
C38 C39 1.508(4)
C39 C40 1.508(4)
C41 C42 1.499(4)
C42 C43 1.534(4)
C43 C44 1.468(6)
C45 Cl2 1.733(4)
C45 Cl1 1.711(4)

loop_
_geom_torsion_atom_site_label_1
_geom_torsion_atom_site_label_2
_geom_torsion_atom_site_label_3
_geom_torsion_atom_site_label_4
_geom_torsion
C6 C1 C2 C3 1.2(4)
I1 C1 C2 C3 179.13(18)
C6 C1 C2 I2 -175.3(2)
I1 C1 C2 I2 2.6(3)
C1 C2 C3 F1 178.4(2)
I2 C2 C3 F1 -4.8(3)
C1 C2 C3 C4 -2.3(4)
I2 C2 C3 C4 174.47(19)
F1 C3 C4 F2 1.2(4)
C2 C3 C4 F2 -178.1(2)
F1 C3 C4 C5 -178.9(2)
C2 C3 C4 C5 1.8(4)
F2 C4 C5 F3 -1.4(4)
C3 C4 C5 F3 178.7(2)
F2 C4 C5 C6 179.6(2)
C3 C4 C5 C6 -0.3(4)
F3 C5 C6 F4 0.0(4)
C4 C5 C6 F4 179.0(3)
F3 C5 C6 C1 -179.8(3)
C4 C5 C6 C1 -0.8(4)
C2 C1 C6 F4 -179.5(2)
I1 C1 C6 F4 2.4(4)
C2 C1 C6 C5 0.3(4)
I1 C1 C6 C5 -177.8(2)
C12 C7 C8 C9 -0.7(3)
I4 C7 C8 C9 178.92(18)
C12 C7 C8 I3 -178.46(17)
I4 C7 C8 I3 1.2(3)
C7 C8 C9 F8 179.7(2)
I3 C8 C9 F8 -2.5(3)
C7 C8 C9 C10 0.0(4)
I3 C8 C9 C10 177.9(2)
F8 C9 C10 C11 -179.8(2)
C8 C9 C10 C11 -0.2(4)
F8 C9 C10 F7 0.8(4)
C8 C9 C10 F7 -179.5(2)
C9 C10 C11 F6 -179.7(2)
F7 C10 C11 F6 -0.3(4)
C9 C10 C11 C12 1.0(4)
F7 C10 C11 C12 -179.6(2)
C8 C7 C12 F5 -178.4(2)
I4 C7 C12 F5 2.0(3)
C8 C7 C12 C11 1.6(4)
I4 C7 C12 C11 -178.04(19)
F6 C11 C12 F5 -1.1(4)
C10 C11 C12 F5 178.2(2)
F6 C11 C12 C7 178.9(2)
C10 C11 C12 C7 -1.8(4)
C17 N1 C13 C14 -57.7(3)
C25 N1 C13 C14 -178.2(2)
C21 N1 C13 C14 60.6(3)
N1 C13 C14 C15 -177.5(2)
C13 C14 C15 C16 179.3(2)
C13 N1 C17 C18 -64.7(3)
C25 N1 C17 C18 53.4(3)
C21 N1 C17 C18 173.9(2)
N1 C17 C18 C19 -174.5(2)
C17 C18 C19 C20 166.0(3)
C17 N1 C21 C22 -170.0(2)
C13 N1 C21 C22 68.8(3)
C25 N1 C21 C22 -49.7(3)
N1 C21 C22 C23 -174.3(2)
C21 C22 C23 C24 -172.9(3)
C17 N1 C25 C26 54.9(3)
C13 N1 C25 C26 175.8(2)
C21 N1 C25 C26 -62.8(3)
N1 C25 C26 C27 174.5(2)
C25 C26 C27 C28 67.3(4)
C33 N2 C29 C30 61.0(3)
C41 N2 C29 C30 -56.7(3)
C37 N2 C29 C30 -178.1(2)
N2 C29 C30 C31 176.1(2)
C29 C30 C31 C32 179.5(3)
C29 N2 C33 C34 58.5(3)
C41 N2 C33 C34 -180.0(2)
C37 N2 C33 C34 -58.8(3)
N2 C33 C34 C35 175.8(3)
C33 C34 C35 C36 67.8(4)
C33 N2 C37 C38 -50.4(3)
C29 N2 C37 C38 -171.4(2)
C41 N2 C37 C38 67.1(3)
N2 C37 C38 C39 -169.2(2)
C37 C38 C39 C40 -171.8(3)
C33 N2 C41 C42 -176.2(3)
C29 N2 C41 C42 -54.9(3)
C37 N2 C41 C42 62.7(3)
N2 C41 C42 C43 180.0(3)
C41 C42 C43 C44 -69.2(4)
